data_7038871
loop_
_publ_author_name
'Yamagishi, Akihiko'
'Kawasaki, Takeshi'
'Hiruma, Kei'
'Sato, Hisako'
'Kitazawa, Takafumi'

_publ_section_title
;
 Emission behaviour of a series of bimetallic Cd(ii)-Au(i) coordination
 polymers.
;
_journal_issue 18
_journal_name_full 'Dalton transactions (Cambridge, England : 2003)'
_journal_page_first 7823
_journal_page_last 7828
_journal_paper_doi 10.1039/c6dt00537c
_journal_volume 45
_journal_year 2016
_chemical_formula_sum 'C18 H18 Au2 Cd N6'
_chemical_formula_weight 824.72
_chemical_name_systematic
; 
 ? 
;
_space_group_IT_number 29
_symmetry_cell_setting orthorhombic
_symmetry_space_group_name_Hall 'P 2c -2ac'
_symmetry_space_group_name_H-M 'P c a 21'
_atom_sites_solution_hydrogens geom
_atom_sites_solution_primary direct
_atom_sites_solution_secondary difmap
_audit_creation_method SHELXL-97
_audit_update_record
;
2016-03-07 deposited with the CCDC.
2016-03-22 downloaded from the CCDC.
;
_cell_angle_alpha 90.00
_cell_angle_beta 90.00
_cell_angle_gamma 90.00
_cell_formula_units_Z 4
_cell_length_a 15.2393(13)
_cell_length_b 9.1490(8)
_cell_length_c 15.5747(13)
_cell_measurement_reflns_used 4214
_cell_measurement_temperature 298
_cell_measurement_theta_max 27.82
_cell_measurement_theta_min 2.60
_cell_volume 2171.5(3)
_computing_cell_refinement 'Bruker SMART'
_computing_data_collection 'Bruker SMART'
_computing_data_reduction 'Bruker SAINT'
_computing_molecular_graphics 'Bruker SHELXTL'
_computing_publication_material 'Bruker SHELXTL'
_computing_structure_refinement 'SHELXL-97 (Sheldrick, 1997)'
_computing_structure_solution 'SHELXS-97 (Sheldrick, 1990)'
_diffrn_ambient_temperature 298
_diffrn_detector_area_resol_mean 8.333
_diffrn_measured_fraction_theta_full 0.993
_diffrn_measured_fraction_theta_max 0.993
_diffrn_measurement_device_type 'CCD area detector'
_diffrn_measurement_method 'phi and omega scans'
_diffrn_radiation_monochromator graphite
_diffrn_radiation_source 'fine-focus sealed tube'
_diffrn_radiation_type MoK\a
_diffrn_radiation_wavelength 0.71073
_diffrn_reflns_av_R_equivalents 0.0396
_diffrn_reflns_av_unetI/netI 0.0759
_diffrn_reflns_limit_h_max 21
_diffrn_reflns_limit_h_min -21
_diffrn_reflns_limit_k_max 12
_diffrn_reflns_limit_k_min -4
_diffrn_reflns_limit_l_max 21
_diffrn_reflns_limit_l_min -21
_diffrn_reflns_number 15073
_diffrn_reflns_theta_full 29.91
_diffrn_reflns_theta_max 29.91
_diffrn_reflns_theta_min 2.23
_exptl_absorpt_coefficient_mu 14.463
_exptl_absorpt_correction_T_max 0.1227
_exptl_absorpt_correction_T_min 0.0870
_exptl_absorpt_correction_type empirical
_exptl_absorpt_process_details 'SADABS; Sheldrick, 1996'
_exptl_crystal_colour colorless
_exptl_crystal_density_diffrn 2.523
_exptl_crystal_density_method 'not measured'
_exptl_crystal_description block
_exptl_crystal_F_000 1496
_exptl_crystal_size_max 0.33
_exptl_crystal_size_mid 0.30
_exptl_crystal_size_min 0.25
_refine_diff_density_max 0.859
_refine_diff_density_min -1.084
_refine_diff_density_rms 0.169
_refine_ls_abs_structure_details 'Flack H D (1983), Acta Cryst. A39, 876-881'
_refine_ls_abs_structure_Flack 0.024(7)
_refine_ls_extinction_method none
_refine_ls_goodness_of_fit_ref 0.889
_refine_ls_hydrogen_treatment constr
_refine_ls_matrix_type full
_refine_ls_number_parameters 248
_refine_ls_number_reflns 5959
_refine_ls_number_restraints 1
_refine_ls_restrained_S_all 0.889
_refine_ls_R_factor_all 0.0521
_refine_ls_R_factor_gt 0.0340
_refine_ls_shift/su_max 0.001
_refine_ls_shift/su_mean 0.000
_refine_ls_structure_factor_coef Fsqd
_refine_ls_weighting_details 'calc w=1/[\s^2^(Fo^2^)+(0.0000P)^2^+0.0000P] where P=(Fo^2^+2Fc^2^)/3'
_refine_ls_weighting_scheme calc
_refine_ls_wR_factor_gt 0.0644
_refine_ls_wR_factor_ref 0.0709
_reflns_number_gt 4674
_reflns_number_total 5959
_reflns_threshold_expression >2sigma(I)
_cod_data_source_file c6dt00537c2.cif
_cod_data_source_block 35lut-298K
_cod_depositor_comments
;
The following automatic conversions were performed:

'_symmetry_cell_setting' value 'Orthorhombic' changed to
'orthorhombic' according to
/usr/data/users/saulius/crontab/automatic-downloads/rss-feeds/RSC/lib/dictionaries/cif_core.dic
dictionary named 'cif_core.dic' version 2.4.2 from 2011-04-26.

Automatic conversion script
Id: cif_fix_values 4268 2015-11-12 08:31:59Z antanas 

 Adding full bibliography for 7038867--7038873.cif.
;
_cod_original_sg_symbol_H-M Pca2(1)
_cod_database_code 7038871

loop_
_symmetry_equiv_pos_as_xyz
'x, y, z'
'-x, -y, z+1/2'
'x+1/2, -y, z'
'-x+1/2, y, z+1/2'

loop_
_atom_site_label
_atom_site_type_symbol
_atom_site_fract_x
_atom_site_fract_y
_atom_site_fract_z
_atom_site_U_iso_or_equiv
_atom_site_adp_type
_atom_site_occupancy
_atom_site_symmetry_multiplicity
_atom_site_calc_flag
_atom_site_refinement_flags
Cd1 Cd 0.99801(4) 0.67824(6) 0.72740(4) 0.02351(10) Uani 1 1 d .
Au1 Au 1.232750(17) 0.61644(4) 0.990914(18) 0.03238(8) Uani 1 1 d .
Au2 Au 0.768553(17) 0.72418(4) 0.464193(18) 0.03430(8) Uani 1 1 d .
N1 N 1.0924(5) 0.6082(9) 0.8443(5) 0.040(2) Uani 1 1 d .
N2 N 0.8784(5) 0.6946(9) 0.8247(5) 0.040(2) Uani 1 1 d .
N3 N 0.9078(5) 0.7521(10) 0.6105(5) 0.039(2) Uani 1 1 d .
N4 N 1.1207(4) 0.6537(10) 0.6309(5) 0.0391(19) Uani 1 1 d .
N5 N 1.0280(4) 0.9217(7) 0.7592(4) 0.0262(14) Uani 1 1 d .
N6 N 0.9464(4) 0.4458(8) 0.6913(4) 0.0345(16) Uani 1 1 d .
C1 C 1.1429(6) 0.6089(10) 0.8981(6) 0.035(2) Uani 1 1 d .
C2 C 0.8236(5) 0.7070(11) 0.8757(6) 0.034(2) Uani 1 1 d .
C3 C 0.8582(5) 0.7456(11) 0.5563(6) 0.036(2) Uani 1 1 d .
C4 C 1.1749(5) 0.6386(10) 0.5814(6) 0.032(2) Uani 1 1 d .
C5 C 0.9890(5) 0.9903(10) 0.8249(5) 0.0300(17) Uani 1 1 d .
H5 H 0.9464 0.9400 0.8559 0.036 Uiso 1 1 calc R
C6 C 1.0085(6) 1.1305(11) 0.8491(5) 0.038(2) Uani 1 1 d .
C7 C 1.0728(6) 1.2056(10) 0.8031(7) 0.042(2) Uani 1 1 d .
H7 H 1.0878 1.3006 0.8183 0.051 Uiso 1 1 calc R
C8 C 1.1144(5) 1.1375(10) 0.7341(6) 0.0366(19) Uani 1 1 d .
C9 C 1.0883(5) 0.9963(9) 0.7160(5) 0.0328(18) Uani 1 1 d .
H9 H 1.1151 0.9497 0.6698 0.039 Uiso 1 1 calc R
C10 C 0.9618(7) 1.2047(12) 0.9230(6) 0.052(3) Uani 1 1 d .
H10A H 0.9028 1.1685 0.9269 0.078 Uiso 1 1 calc R
H10B H 0.9607 1.3084 0.9135 0.078 Uiso 1 1 calc R
H10C H 0.9923 1.1843 0.9756 0.078 Uiso 1 1 calc R
C11 C 1.1841(6) 1.2115(13) 0.6831(8) 0.058(3) Uani 1 1 d .
H11A H 1.2404 1.1904 0.7077 0.087 Uiso 1 1 calc R
H11B H 1.1743 1.3151 0.6837 0.087 Uiso 1 1 calc R
H11C H 1.1824 1.1766 0.6250 0.087 Uiso 1 1 calc R
C12 C 0.9797(6) 0.3787(11) 0.6227(6) 0.039(2) Uani 1 1 d .
H12 H 1.0219 0.4272 0.5903 0.047 Uiso 1 1 calc R
C13 C 0.9542(6) 0.2402(10) 0.5980(5) 0.035(2) Uani 1 1 d .
C14 C 0.8901(6) 0.1708(11) 0.6463(6) 0.039(2) Uani 1 1 d .
H14 H 0.8716 0.0774 0.6311 0.047 Uiso 1 1 calc R
C15 C 0.8536(5) 0.2392(9) 0.7171(6) 0.0326(19) Uani 1 1 d .
C16 C 0.8843(5) 0.3779(10) 0.7367(6) 0.0337(18) Uani 1 1 d .
H16 H 0.8604 0.4260 0.7838 0.040 Uiso 1 1 calc R
C17 C 0.9940(7) 0.1658(12) 0.5207(6) 0.057(3) Uani 1 1 d .
H17A H 0.9511 0.1034 0.4944 0.085 Uiso 1 1 calc R
H17B H 1.0435 0.1084 0.5384 0.085 Uiso 1 1 calc R
H17C H 1.0128 0.2383 0.4801 0.085 Uiso 1 1 calc R
C18 C 0.7839(5) 0.1671(13) 0.7710(7) 0.051(3) Uani 1 1 d .
H18A H 0.7959 0.1846 0.8306 0.076 Uiso 1 1 calc R
H18B H 0.7839 0.0639 0.7601 0.076 Uiso 1 1 calc R
H18C H 0.7276 0.2071 0.7565 0.076 Uiso 1 1 calc R

loop_
_atom_site_aniso_label
_atom_site_aniso_U_11
_atom_site_aniso_U_22
_atom_site_aniso_U_33
_atom_site_aniso_U_23
_atom_site_aniso_U_13
_atom_site_aniso_U_12
Cd1 0.02278(19) 0.0275(2) 0.02029(19) -0.0013(2) -0.00023(17) 0.00058(19)
Au1 0.03000(13) 0.03982(17) 0.02734(15) -0.00116(14) -0.00854(17) 0.00077(13)
Au2 0.02988(13) 0.04451(18) 0.02852(16) -0.00350(15) -0.00973(17) 0.00387(13)
N1 0.045(4) 0.033(5) 0.043(5) 0.001(4) -0.010(4) -0.002(4)
N2 0.034(4) 0.049(5) 0.037(4) -0.006(4) 0.015(3) -0.009(4)
N3 0.033(4) 0.054(5) 0.031(4) 0.000(4) -0.009(3) 0.000(4)
N4 0.028(4) 0.059(6) 0.031(4) -0.003(4) 0.006(3) 0.000(4)
N5 0.030(3) 0.023(3) 0.026(3) -0.001(3) -0.006(3) 0.004(3)
N6 0.031(3) 0.041(5) 0.032(3) 0.001(3) -0.005(3) 0.004(3)
C1 0.041(5) 0.030(5) 0.034(5) 0.005(4) -0.005(4) 0.006(4)
C2 0.036(4) 0.035(5) 0.033(5) -0.010(4) 0.002(4) -0.010(4)
C3 0.028(4) 0.039(6) 0.040(5) 0.003(4) -0.001(4) 0.000(4)
C4 0.034(4) 0.031(5) 0.031(5) -0.002(4) 0.002(4) 0.003(4)
C5 0.039(4) 0.033(5) 0.018(3) 0.000(3) -0.003(3) -0.001(4)
C6 0.044(5) 0.038(5) 0.032(4) -0.007(4) -0.014(4) 0.010(4)
C7 0.045(5) 0.023(5) 0.059(6) -0.003(5) -0.028(5) -0.001(4)
C8 0.028(4) 0.041(5) 0.041(5) 0.007(5) -0.003(4) 0.001(4)
C9 0.034(4) 0.029(5) 0.036(4) 0.008(4) 0.000(3) 0.008(4)
C10 0.061(6) 0.056(7) 0.040(5) -0.016(5) -0.010(4) 0.017(5)
C11 0.039(5) 0.050(7) 0.083(8) 0.017(6) -0.005(5) -0.014(5)
C12 0.041(5) 0.039(5) 0.037(5) -0.007(4) 0.002(4) 0.004(4)
C13 0.051(5) 0.030(5) 0.024(4) -0.004(4) -0.007(4) 0.010(4)
C14 0.043(5) 0.034(5) 0.042(5) -0.004(4) -0.015(4) 0.001(4)
C15 0.023(3) 0.034(5) 0.042(5) -0.001(4) -0.008(3) 0.001(3)
C16 0.029(4) 0.035(5) 0.037(4) -0.005(4) 0.002(3) -0.001(4)
C17 0.076(7) 0.057(7) 0.037(5) -0.007(5) 0.003(4) 0.012(6)
C18 0.030(4) 0.060(7) 0.063(6) -0.015(6) 0.002(4) -0.010(5)

loop_
_atom_type_symbol
_atom_type_description
_atom_type_scat_dispersion_real
_atom_type_scat_dispersion_imag
_atom_type_scat_source
C C 0.0033 0.0016 'International Tables Vol C Tables 4.2.6.8 and 6.1.1.4'
H H 0.0000 0.0000 'International Tables Vol C Tables 4.2.6.8 and 6.1.1.4'
N N 0.0061 0.0033 'International Tables Vol C Tables 4.2.6.8 and 6.1.1.4'
Cd Cd -0.8075 1.2024 'International Tables Vol C Tables 4.2.6.8 and 6.1.1.4'
Au Au -2.0133 8.8022 'International Tables Vol C Tables 4.2.6.8 and 6.1.1.4'

loop_
_geom_angle_atom_site_label_1
_geom_angle_atom_site_label_2
_geom_angle_atom_site_label_3
_geom_angle
_geom_angle_site_symmetry_1
_geom_angle_site_symmetry_3
N5 Cd1 N6 171.4(2) . .
N5 Cd1 N2 87.4(3) . .
N6 Cd1 N2 87.3(3) . .
N5 Cd1 N3 90.3(3) . .
N6 Cd1 N3 83.1(3) . .
N2 Cd1 N3 91.5(3) . .
N5 Cd1 N1 88.7(2) . .
N6 Cd1 N1 98.1(3) . .
N2 Cd1 N1 89.6(3) . .
N3 Cd1 N1 178.4(3) . .
N5 Cd1 N4 94.0(3) . .
N6 Cd1 N4 91.5(3) . .
N2 Cd1 N4 178.0(3) . .
N3 Cd1 N4 89.9(3) . .
N1 Cd1 N4 89.0(3) . .
C1 Au1 C4 175.9(4) . 4_755
C1 Au1 Au2 82.3(3) . 2_765
C4 Au1 Au2 101.4(3) 4_755 2_765
C2 Au2 C3 177.8(4) 4_654 .
C2 Au2 Au1 90.5(3) 4_654 2_764
C3 Au2 Au1 90.4(3) . 2_764
C1 N1 Cd1 163.7(8) . .
C2 N2 Cd1 175.7(7) . .
C3 N3 Cd1 160.0(8) . .
C4 N4 Cd1 175.5(7) . .
C9 N5 C5 116.9(7) . .
C9 N5 Cd1 121.3(5) . .
C5 N5 Cd1 121.6(5) . .
C12 N6 C16 118.8(8) . .
C12 N6 Cd1 118.9(6) . .
C16 N6 Cd1 122.3(6) . .
N1 C1 Au1 178.1(9) . .
N2 C2 Au2 178.6(9) . 4_655
N3 C3 Au2 176.8(9) . .
N4 C4 Au1 177.7(8) . 4_754
N5 C5 C6 123.5(8) . .
N5 C5 H5 118.2 . .
C6 C5 H5 118.2 . .
C5 C6 C7 118.2(8) . .
C5 C6 C10 121.8(9) . .
C7 C6 C10 120.0(9) . .
C6 C7 C8 119.7(8) . .
C6 C7 H7 120.1 . .
C8 C7 H7 120.1 . .
C9 C8 C7 116.4(8) . .
C9 C8 C11 121.5(9) . .
C7 C8 C11 122.2(9) . .
N5 C9 C8 125.2(8) . .
N5 C9 H9 117.4 . .
C8 C9 H9 117.4 . .
C6 C10 H10A 109.5 . .
C6 C10 H10B 109.5 . .
H10A C10 H10B 109.5 . .
C6 C10 H10C 109.5 . .
H10A C10 H10C 109.5 . .
H10B C10 H10C 109.5 . .
C8 C11 H11A 109.5 . .
C8 C11 H11B 109.5 . .
H11A C11 H11B 109.5 . .
C8 C11 H11C 109.5 . .
H11A C11 H11C 109.5 . .
H11B C11 H11C 109.5 . .
N6 C12 C13 122.6(9) . .
N6 C12 H12 118.7 . .
C13 C12 H12 118.7 . .
C12 C13 C14 117.8(8) . .
C12 C13 C17 121.6(9) . .
C14 C13 C17 120.6(9) . .
C15 C14 C13 120.5(9) . .
C15 C14 H14 119.7 . .
C13 C14 H14 119.7 . .
C14 C15 C16 117.0(8) . .
C14 C15 C18 122.0(8) . .
C16 C15 C18 121.0(8) . .
N6 C16 C15 123.2(8) . .
N6 C16 H16 118.4 . .
C15 C16 H16 118.4 . .
C13 C17 H17A 109.5 . .
C13 C17 H17B 109.5 . .
H17A C17 H17B 109.5 . .
C13 C17 H17C 109.5 . .
H17A C17 H17C 109.5 . .
H17B C17 H17C 109.5 . .
C15 C18 H18A 109.5 . .
C15 C18 H18B 109.5 . .
H18A C18 H18B 109.5 . .
C15 C18 H18C 109.5 . .
H18A C18 H18C 109.5 . .
H18B C18 H18C 109.5 . .

loop_
_geom_bond_atom_site_label_1
_geom_bond_atom_site_label_2
_geom_bond_distance
_geom_bond_site_symmetry_2
Cd1 N5 2.327(6) .
Cd1 N6 2.337(8) .
Cd1 N2 2.376(7) .
Cd1 N3 2.379(8) .
Cd1 N1 2.407(8) .
Cd1 N4 2.409(7) .
Au1 C1 1.992(9) .
Au1 C4 2.002(9) 4_755
Au1 Au2 3.1440(6) 2_765
Au2 C2 1.974(9) 4_654
Au2 C3 1.990(9) .
Au2 Au1 3.1440(6) 2_764
N1 C1 1.138(11) .
N2 C2 1.157(11) .
N3 C3 1.136(11) .
N4 C4 1.139(10) .
N5 C9 1.329(10) .
N5 C5 1.340(10) .
N6 C12 1.332(11) .
N6 C16 1.335(10) .
C2 Au2 1.974(8) 4_655
C4 Au1 2.002(8) 4_754
C5 C6 1.370(13) .
C5 H5 0.9300 .
C6 C7 1.394(14) .
C6 C10 1.514(13) .
C7 C8 1.395(14) .
C7 H7 0.9300 .
C8 C9 1.380(12) .
C8 C11 1.489(13) .
C9 H9 0.9300 .
C10 H10A 0.9600 .
C10 H10B 0.9600 .
C10 H10C 0.9600 .
C11 H11A 0.9600 .
C11 H11B 0.9600 .
C11 H11C 0.9600 .
C12 C13 1.381(13) .
C12 H12 0.9300 .
C13 C14 1.388(13) .
C13 C17 1.510(13) .
C14 C15 1.384(12) .
C14 H14 0.9300 .
C15 C16 1.386(12) .
C15 C18 1.505(13) .
C16 H16 0.9300 .
C17 H17A 0.9600 .
C17 H17B 0.9600 .
C17 H17C 0.9600 .
C18 H18A 0.9600 .
C18 H18B 0.9600 .
C18 H18C 0.9600 .
